data_1543570
loop_
_publ_author_name
'Kaga, Atsushi'
'Tnay, Ya Lin'
'Chiba, Shunsuke'

_publ_contact_author
;
Dr Shunsuke Chiba
Division of Chemistry and Biological Chemistry
School of Physical and Mathematical Sciences
Nanyang Technological University
21 Nanyang Link
Singapore 637371
Singapore
;
_publ_section_title
;
 Synthesis of Fasicularin.
;
_journal_issue 14
_journal_name_full 'Organic letters'
_journal_page_first 3506
_journal_page_last 3508
_journal_paper_doi 10.1021/acs.orglett.6b01669
_journal_volume 18
_journal_year 2016
_chemical_formula_sum 'C19 H31 N O'
_chemical_formula_weight 289.45
_space_group_crystal_system monoclinic
_space_group_IT_number 14
_space_group_name_Hall '-P 2ybc'
_space_group_name_H-M_alt 'P 1 21/c 1'
_symmetry_space_group_name_Hall '-P 2ybc'
_symmetry_space_group_name_H-M 'P 1 21/c 1'
_atom_sites_solution_hydrogens geom
_cell_angle_alpha 90
_cell_angle_beta 99.685(7)
_cell_angle_gamma 90
_cell_formula_units_Z 4
_cell_length_a 9.3417(9)
_cell_length_b 19.5128(15)
_cell_length_c 9.2588(11)
_cell_measurement_reflns_used 3335
_cell_measurement_temperature 103.(2)
_cell_measurement_theta_max 28.9185
_cell_measurement_theta_min 2.4636
_cell_volume 1663.7(3)
_computing_cell_refinement 'SAINT V8.34A (Bruker AXS Inc., 2013)'
_computing_data_collection 'APEX2 (Bruker AXS Inc., 2014)'
_computing_data_reduction 'SAINT V8.34A (Bruker AXS Inc., 2013)'
_computing_molecular_graphics 'XP (Bruker AXS Inc., 2014)'
_computing_publication_material 'APEX2 (Bruker AXS Inc., 2014)'
_computing_structure_refinement 'SHELXL-2014/6 (Sheldrick, 2014)'
_diffrn_ambient_temperature 103.(2)
_diffrn_detector_area_resol_mean 8.3333
_diffrn_measured_fraction_theta_full 0.996
_diffrn_measured_fraction_theta_max 0.996
_diffrn_measurement_device_type 'CCD area detector'
_diffrn_measurement_method 'phi and omega scans'
_diffrn_radiation_monochromator graphite
_diffrn_radiation_type MoK\a
_diffrn_radiation_wavelength 0.71073
_diffrn_reflns_av_R_equivalents 0.0685
_diffrn_reflns_av_unetI/netI 0.0526
_diffrn_reflns_limit_h_max 12
_diffrn_reflns_limit_h_min -12
_diffrn_reflns_limit_k_max 26
_diffrn_reflns_limit_k_min -26
_diffrn_reflns_limit_l_max 12
_diffrn_reflns_limit_l_min -12
_diffrn_reflns_number 24015
_diffrn_reflns_theta_full 29.26
_diffrn_reflns_theta_max 29.26
_diffrn_reflns_theta_min 2.21
_diffrn_source 'fine-focus sealed tube'
_exptl_absorpt_coefficient_mu 0.070
_exptl_absorpt_correction_T_max 0.99
_exptl_absorpt_correction_T_min 0.84
_exptl_absorpt_correction_type multi-scan
_exptl_absorpt_process_details 'SADABS V2014/4 (Bruker AXS Inc.)'
_exptl_crystal_colour colourless
_exptl_crystal_density_diffrn 1.156
_exptl_crystal_density_method 'not measured'
_exptl_crystal_description block
_exptl_crystal_F_000 640
_exptl_crystal_size_max 0.380
_exptl_crystal_size_mid 0.220
_exptl_crystal_size_min 0.200
_refine_diff_density_max 0.424
_refine_diff_density_min -0.419
_refine_ls_extinction_method none
_refine_ls_goodness_of_fit_ref 1.070
_refine_ls_hydrogen_treatment constr
_refine_ls_matrix_type full
_refine_ls_number_parameters 192
_refine_ls_number_reflns 4527
_refine_ls_number_restraints 0
_refine_ls_restrained_S_all 1.070
_refine_ls_R_factor_all 0.0768
_refine_ls_R_factor_gt 0.0465
_refine_ls_shift/su_max 0.001
_refine_ls_shift/su_mean 0.000
_refine_ls_structure_factor_coef Fsqd
_refine_ls_weighting_details 'w=1/[\s^2^(Fo^2^)+(0.0698P)^2^+0.1396P] where P=(Fo^2^+2Fc^2^)/3'
_refine_ls_weighting_scheme calc
_refine_ls_wR_factor_gt 0.1163
_refine_ls_wR_factor_ref 0.1406
_reflns_number_gt 3216
_reflns_number_total 4527
_reflns_threshold_expression 'I > 2\s(I)'
_cod_data_source_file ol6b01669_si_003.cif
_cod_data_source_block I
_cod_depositor_comments 'Adding full bibliography for 1543570--1543571.cif.'
_cod_database_code 1543570

loop_
_space_group_symop_operation_xyz
'x, y, z'
'-x, y+1/2, -z+1/2'
'-x, -y, -z'
'x, -y-1/2, z-1/2'

loop_
_atom_site_type_symbol
_atom_site_label
_atom_site_fract_x
_atom_site_fract_y
_atom_site_fract_z
_atom_site_U_iso_or_equiv
_atom_site_adp_type
_atom_site_calc_flag
_atom_site_refinement_flags_adp
_atom_site_refinement_flags_posn
_atom_site_occupancy
C C1 0.46694(14) 0.72290(6) 0.31550(14) 0.0146(3) Uani d . . 1
H H1 0.3805 0.7441 0.2532 0.018 Uiso calc U R 1
C C2 0.41162(17) 0.69136(7) 0.44944(16) 0.0207(3) Uani d . . 1
H H2A 0.4845 0.6973 0.5394 0.025 Uiso calc U R 1
H H2B 0.3197 0.7134 0.4643 0.025 Uiso calc U R 1
C C3 0.38749(15) 0.61477(7) 0.41268(15) 0.0169(3) Uani d . . 1
H H3A 0.291 0.5995 0.4308 0.02 Uiso calc U R 1
H H3B 0.4633 0.5863 0.4718 0.02 Uiso calc U R 1
C C4 0.39744(14) 0.61028(6) 0.24833(14) 0.0132(3) Uani d . . 1
C C5 0.25170(14) 0.63200(6) 0.15474(16) 0.0168(3) Uani d . . 1
H H5A 0.2222 0.6768 0.1903 0.02 Uiso calc U R 1
H H5B 0.2658 0.638 0.0519 0.02 Uiso calc U R 1
C C6 0.12935(15) 0.58009(7) 0.15915(17) 0.0207(3) Uani d . . 1
H H6A 0.1043 0.5793 0.2589 0.025 Uiso calc U R 1
H H6B 0.042 0.5948 0.0902 0.025 Uiso calc U R 1
C C7 0.17197(15) 0.50809(7) 0.11853(17) 0.0206(3) Uani d . . 1
H H7A 0.1795 0.5068 0.0132 0.025 Uiso calc U R 1
H H7B 0.0956 0.4753 0.1352 0.025 Uiso calc U R 1
C C8 0.31674(15) 0.48665(7) 0.20939(17) 0.0196(3) Uani d . . 1
H H8A 0.345 0.4411 0.1765 0.023 Uiso calc U R 1
H H8B 0.3063 0.4829 0.3137 0.023 Uiso calc U R 1
C C9 0.43546(14) 0.53903(6) 0.19353(15) 0.0154(3) Uani d . . 1
H H9 0.4359 0.5439 0.0861 0.018 Uiso calc U R 1
C C10 0.58657(15) 0.51558(7) 0.26162(17) 0.0191(3) Uani d . . 1
H H10A 0.6084 0.4708 0.2199 0.023 Uiso calc U R 1
H H10B 0.5928 0.5101 0.3688 0.023 Uiso calc U R 1
C C11 0.69471(15) 0.56909(7) 0.22934(16) 0.0184(3) Uani d . . 1
H H11A 0.6914 0.5721 0.1221 0.022 Uiso calc U R 1
H H11B 0.7939 0.5547 0.2743 0.022 Uiso calc U R 1
C C12 0.66257(14) 0.63984(6) 0.28862(15) 0.0150(3) Uani d . . 1
H H12 0.6758 0.6379 0.398 0.018 Uiso calc U R 1
C C13 0.76856(14) 0.68811(7) 0.24454(15) 0.0168(3) Uani d . . 1
C C14 0.85462(15) 0.72385(7) 0.19973(15) 0.0178(3) Uani d . . 1
C C15 0.95323(15) 0.77321(7) 0.14841(16) 0.0191(3) Uani d . . 1
H H15A 0.8995 0.7993 0.0647 0.023 Uiso calc U R 1
H H15B 1.0326 0.748 0.1131 0.023 Uiso calc U R 1
C C16 1.01865(18) 0.82336(8) 0.26813(17) 0.0269(3) Uani d . . 1
H H16A 0.939 0.8479 0.3046 0.032 Uiso calc U R 1
H H16B 1.0736 0.7972 0.3511 0.032 Uiso calc U R 1
C C17 1.11953(18) 0.87576(8) 0.21561(18) 0.0286(4) Uani d . . 1
H H17A 1.1616 0.905 0.2994 0.034 Uiso calc U R 1
H H17B 1.2005 0.8512 0.1817 0.034 Uiso calc U R 1
C C18 1.04513(17) 0.92113(8) 0.09268(18) 0.0260(3) Uani d . . 1
H H18A 1.0151 0.8934 0.0046 0.039 Uiso calc U R 1
H H18B 1.1126 0.9568 0.0719 0.039 Uiso calc U R 1
H H18C 0.9596 0.9425 0.122 0.039 Uiso calc U R 1
C C19 0.57540(15) 0.78096(6) 0.35938(15) 0.0168(3) Uani d . . 1
H H19A 0.6571 0.7645 0.4334 0.02 Uiso calc U R 1
H H19B 0.6149 0.7972 0.2727 0.02 Uiso calc U R 1
N N1 0.51117(11) 0.66347(5) 0.22944(12) 0.0128(2) Uani d . . 1
O O1 0.50134(11) 0.83536(5) 0.41843(11) 0.0208(2) Uani d . . 1
H H1A 0.5067 0.8296 0.5091 0.031 Uiso calc U R 1

loop_
_atom_site_aniso_label
_atom_site_aniso_U_11
_atom_site_aniso_U_22
_atom_site_aniso_U_33
_atom_site_aniso_U_12
_atom_site_aniso_U_13
_atom_site_aniso_U_23
C1 0.0180(6) 0.0156(6) 0.0105(6) 0.0015(5) 0.0032(5) -0.0009(5)
C2 0.0295(8) 0.0208(7) 0.0137(7) -0.0020(6) 0.0094(6) -0.0021(5)
C3 0.0203(7) 0.0191(6) 0.0121(6) -0.0022(5) 0.0047(5) 0.0009(5)
C4 0.0144(6) 0.0150(6) 0.0106(6) -0.0003(5) 0.0032(5) 0.0007(5)
C5 0.0164(6) 0.0168(6) 0.0167(7) 0.0008(5) 0.0013(5) -0.0009(5)
C6 0.0171(7) 0.0246(7) 0.0201(7) -0.0019(5) 0.0023(6) -0.0027(6)
C7 0.0193(7) 0.0224(7) 0.0201(7) -0.0039(5) 0.0031(6) -0.0017(6)
C8 0.0223(7) 0.0156(6) 0.0210(7) -0.0017(5) 0.0044(6) -0.0004(5)
C9 0.0170(6) 0.0151(6) 0.0143(6) 0.0000(5) 0.0035(5) -0.0002(5)
C10 0.0196(7) 0.0147(6) 0.0230(7) 0.0026(5) 0.0039(6) 0.0022(5)
C11 0.0158(7) 0.0180(6) 0.0217(7) 0.0028(5) 0.0040(5) 0.0020(5)
C12 0.0150(6) 0.0175(6) 0.0125(6) 0.0002(5) 0.0018(5) 0.0008(5)
C13 0.0158(6) 0.0197(6) 0.0145(6) 0.0008(5) 0.0016(5) -0.0009(5)
C14 0.0171(6) 0.0200(6) 0.0159(7) 0.0010(5) 0.0018(5) -0.0005(5)
C15 0.0182(7) 0.0214(6) 0.0183(7) -0.0012(5) 0.0047(5) 0.0009(6)
C16 0.0329(8) 0.0300(7) 0.0168(7) -0.0128(6) 0.0010(6) 0.0024(6)
C17 0.0299(8) 0.0323(8) 0.0217(8) -0.0135(7) -0.0015(6) 0.0050(6)
C18 0.0292(8) 0.0245(7) 0.0263(8) -0.0017(6) 0.0103(7) 0.0039(6)
C19 0.0228(7) 0.0157(6) 0.0122(6) 0.0008(5) 0.0037(5) -0.0021(5)
N1 0.0144(5) 0.0135(5) 0.0107(5) 0.0012(4) 0.0020(4) -0.0005(4)
O1 0.0328(6) 0.0169(5) 0.0129(5) 0.0038(4) 0.0042(4) -0.0017(4)

loop_
_atom_type_symbol
_atom_type_description
_atom_type_scat_dispersion_real
_atom_type_scat_dispersion_imag
_atom_type_scat_source
C C 0.0033 0.0016 'International Tables Vol C Tables 4.2.6.8 and 6.1.1.4'
H H 0.0000 0.0000 'International Tables Vol C Tables 4.2.6.8 and 6.1.1.4'
N N 0.0061 0.0033 'International Tables Vol C Tables 4.2.6.8 and 6.1.1.4'
O O 0.0106 0.0060 'International Tables Vol C Tables 4.2.6.8 and 6.1.1.4'

loop_
_geom_angle_atom_site_label_1
_geom_angle_atom_site_label_2
_geom_angle_atom_site_label_3
_geom_angle
N1 C1 C19 118.91(11)
N1 C1 C2 106.04(10)
C19 C1 C2 112.16(11)
C3 C2 C1 105.35(11)
C2 C3 C4 104.01(10)
N1 C4 C9 112.00(10)
N1 C4 C3 103.57(10)
C9 C4 C3 115.55(10)
N1 C4 C5 108.42(10)
C9 C4 C5 107.03(10)
C3 C4 C5 110.12(11)
C6 C5 C4 113.23(11)
C7 C6 C5 112.06(11)
C6 C7 C8 111.14(12)
C7 C8 C9 110.65(11)
C10 C9 C8 113.37(11)
C10 C9 C4 112.65(11)
C8 C9 C4 111.05(11)
C9 C10 C11 108.34(11)
C10 C11 C12 111.83(11)
C13 C12 N1 109.78(10)
C13 C12 C11 107.17(11)
N1 C12 C11 112.03(11)
C14 C13 C12 174.85(14)
C13 C14 C15 174.80(14)
C14 C15 C16 112.48(12)
C17 C16 C15 113.06(13)
C18 C17 C16 113.66(13)
O1 C19 C1 108.12(11)
C12 N1 C1 111.69(10)
C12 N1 C4 112.53(9)
C1 N1 C4 101.92(9)

loop_
_geom_bond_atom_site_label_1
_geom_bond_atom_site_label_2
_geom_bond_distance
C1 N1 1.5037(16)
C1 C19 1.5285(18)
C1 C2 1.5489(19)
C2 C3 1.5409(19)
C3 C4 1.5426(18)
C4 N1 1.5163(16)
C4 C9 1.5417(17)
C4 C5 1.5451(18)
C5 C6 1.5329(19)
C6 C7 1.5245(19)
C7 C8 1.5261(19)
C8 C9 1.5333(18)
C9 C10 1.5165(18)
C10 C11 1.5171(19)
C11 C12 1.5339(18)
C12 C13 1.4732(18)
C12 N1 1.5008(16)
C13 C14 1.1904(19)
C14 C15 1.4659(19)
C15 C16 1.527(2)
C16 C17 1.525(2)
C17 C18 1.515(2)
C19 O1 1.4254(15)
